data_4325895
loop_
_publ_author_name
'Gabriel E. B\"uchel'
'Iryna N. Stepanenko'
'Michaela Hejl'
'Michael A. Jakupec'
'Bernhard K. Keppler'
'Vladimir B. Arion'

_publ_section_title
;
 En Route to Osmium Analogues of KP1019: Synthesis, Structure,
 Spectroscopic Properties and Antiproliferative Activity of
 trans-[OsIVCl4(Hazole)2]
;
_journal_name_full 'Inorganic Chemistry'
_journal_page_first 7690
_journal_page_last 7697
_journal_paper_doi 10.1021/ic200728b
_journal_volume 50
_journal_year 2011
_chemical_formula_moiety 'C14 H12 Cl4 N4 Os'
_chemical_formula_sum 'C14 H12 Cl4 N4 Os'
_chemical_formula_weight 568.28
_chemical_name_systematic
; 
trans-tetrachlorido-bis(2H-indazole)osmium(IV) 
;
_space_group_IT_number 14
_symmetry_cell_setting monoclinic
_symmetry_space_group_name_Hall '-P 2ybc'
_symmetry_space_group_name_H-M 'P 1 21/c 1'
_atom_sites_solution_hydrogens geom
_atom_sites_solution_primary direct
_atom_sites_solution_secondary difmap
_audit_creation_method SHELXL-97
_cell_angle_alpha 90.00
_cell_angle_beta 108.128(11)
_cell_angle_gamma 90.00
_cell_formula_units_Z 2
_cell_length_a 9.925(3)
_cell_length_b 12.022(3)
_cell_length_c 6.9802(15)
_cell_measurement_reflns_used 4102
_cell_measurement_temperature 100(2)
_cell_measurement_theta_max 24.13
_cell_measurement_theta_min 2.75
_cell_volume 791.5(4)
_computing_structure_refinement 'SHELXL-97 (Sheldrick, 1997)'
_computing_structure_solution 'SHELXS-97 (Sheldrick, 1990)'
_diffrn_ambient_temperature 100(2)
_diffrn_measured_fraction_theta_full 0.994
_diffrn_measured_fraction_theta_max 0.994
_diffrn_radiation_monochromator graphite
_diffrn_radiation_source 'fine-focus sealed tube'
_diffrn_radiation_type MoK\a
_diffrn_radiation_wavelength 0.71073
_diffrn_reflns_av_R_equivalents 0.0976
_diffrn_reflns_av_sigmaI/netI 0.0598
_diffrn_reflns_limit_h_max 12
_diffrn_reflns_limit_h_min -12
_diffrn_reflns_limit_k_max 15
_diffrn_reflns_limit_k_min -15
_diffrn_reflns_limit_l_max 9
_diffrn_reflns_limit_l_min -8
_diffrn_reflns_number 19899
_diffrn_reflns_theta_full 27.48
_diffrn_reflns_theta_max 27.48
_diffrn_reflns_theta_min 2.74
_exptl_absorpt_coefficient_mu 8.732
_exptl_absorpt_correction_T_max 0.9178
_exptl_absorpt_correction_T_min 0.2741
_exptl_absorpt_correction_type multi-scan
_exptl_absorpt_process_details SADABS
_exptl_crystal_colour dark-blue
_exptl_crystal_density_diffrn 2.384
_exptl_crystal_description plate
_exptl_crystal_F_000 536
_exptl_crystal_size_max 0.20
_exptl_crystal_size_mid 0.06
_exptl_crystal_size_min 0.01
_refine_diff_density_max 1.717
_refine_diff_density_min -1.403
_refine_diff_density_rms 0.232
_refine_ls_extinction_method none
_refine_ls_goodness_of_fit_ref 0.989
_refine_ls_hydrogen_treatment constr
_refine_ls_matrix_type full
_refine_ls_number_parameters 106
_refine_ls_number_reflns 1802
_refine_ls_number_restraints 0
_refine_ls_restrained_S_all 0.989
_refine_ls_R_factor_all 0.0684
_refine_ls_R_factor_gt 0.0311
_refine_ls_shift/su_max 0.000
_refine_ls_shift/su_mean 0.000
_refine_ls_structure_factor_coef Fsqd
_refine_ls_weighting_details 'calc w=1/[\s^2^(Fo^2^)+(0.0338P)^2^+0.0000P] where P=(Fo^2^+2Fc^2^)/3'
_refine_ls_weighting_scheme calc
_refine_ls_wR_factor_gt 0.0623
_refine_ls_wR_factor_ref 0.0686
_reflns_number_gt 1184
_reflns_number_total 1802
_reflns_threshold_expression >2sigma(I)
_cod_data_source_file ic200728b_si_002_4.cif
_cod_data_source_block gabu332
_cod_original_cell_volume 791.5(3)
_cod_database_code 4325895

loop_
_symmetry_equiv_pos_as_xyz
'x, y, z'
'-x, y+1/2, -z+1/2'
'-x, -y, -z'
'x, -y-1/2, z-1/2'

loop_
_atom_site_label
_atom_site_type_symbol
_atom_site_fract_x
_atom_site_fract_y
_atom_site_fract_z
_atom_site_U_iso_or_equiv
_atom_site_adp_type
_atom_site_occupancy
_atom_site_symmetry_multiplicity
_atom_site_calc_flag
_atom_site_refinement_flags
Os1 Os 0.0000 1.0000 0.0000 0.01421(11) Uani 1 2 d S
Cl1 Cl -0.14815(17) 0.91463(12) 0.1604(2) 0.0196(3) Uani 1 1 d .
Cl2 Cl 0.12963(17) 1.08349(12) 0.3043(2) 0.0192(3) Uani 1 1 d .
N2 N 0.0712(6) 0.7578(5) 0.0174(8) 0.0209(12) Uani 1 1 d .
H20 H -0.0184 0.7458 -0.0504 0.025 Uiso 1 1 calc R
N1 N 0.1279(6) 0.8621(4) 0.0605(7) 0.0148(11) Uani 1 1 d .
C7 C 0.2696(7) 0.8462(5) 0.1599(9) 0.0171(14) Uani 1 1 d .
C6 C 0.3780(7) 0.9219(5) 0.2340(9) 0.0212(15) Uani 1 1 d .
H6 H 0.3614 0.9996 0.2174 0.025 Uiso 1 1 calc R
C5 C 0.5098(8) 0.8813(5) 0.3317(9) 0.0242(16) Uani 1 1 d .
H5 H 0.5862 0.9319 0.3824 0.029 Uiso 1 1 calc R
C4 C 0.5366(8) 0.7630(6) 0.3603(9) 0.0248(16) Uani 1 1 d .
H4 H 0.6292 0.7374 0.4314 0.030 Uiso 1 1 calc R
C3 C 0.4315(8) 0.6892(5) 0.2869(9) 0.0230(16) Uani 1 1 d .
H3 H 0.4493 0.6116 0.3044 0.028 Uiso 1 1 calc R
C2 C 0.2947(7) 0.7284(5) 0.1840(9) 0.0189(14) Uani 1 1 d .
C1 C 0.1629(8) 0.6772(5) 0.0864(10) 0.0243(16) Uani 1 1 d .
H1 H 0.1442 0.5996 0.0733 0.029 Uiso 1 1 calc R

loop_
_atom_site_aniso_label
_atom_site_aniso_U_11
_atom_site_aniso_U_22
_atom_site_aniso_U_33
_atom_site_aniso_U_23
_atom_site_aniso_U_13
_atom_site_aniso_U_12
Os1 0.01617(18) 0.01230(16) 0.01366(17) 0.00014(18) 0.00390(12) 0.0009(2)
Cl1 0.0224(9) 0.0171(7) 0.0204(8) 0.0017(6) 0.0084(7) 0.0006(7)
Cl2 0.0215(9) 0.0183(7) 0.0165(8) -0.0016(6) 0.0041(6) 0.0018(7)
N2 0.017(3) 0.021(3) 0.024(3) 0.000(2) 0.006(2) -0.003(3)
N1 0.016(3) 0.011(2) 0.017(3) -0.002(2) 0.005(2) 0.000(2)
C7 0.024(4) 0.017(3) 0.012(3) 0.001(2) 0.007(3) 0.000(3)
C6 0.032(4) 0.010(3) 0.022(3) -0.003(3) 0.008(3) 0.004(3)
C5 0.023(4) 0.024(4) 0.024(4) -0.007(3) 0.005(3) 0.000(3)
C4 0.027(4) 0.030(4) 0.017(3) 0.004(3) 0.005(3) 0.012(3)
C3 0.037(5) 0.018(3) 0.015(3) 0.000(3) 0.011(3) 0.007(3)
C2 0.027(4) 0.020(3) 0.012(3) -0.003(3) 0.010(3) 0.000(3)
C1 0.033(5) 0.016(3) 0.025(4) 0.004(3) 0.011(3) 0.000(3)

loop_
_atom_type_symbol
_atom_type_description
_atom_type_scat_dispersion_real
_atom_type_scat_dispersion_imag
_atom_type_scat_source
C C 0.0033 0.0016 'International Tables Vol C Tables 4.2.6.8 and 6.1.1.4'
H H 0.0000 0.0000 'International Tables Vol C Tables 4.2.6.8 and 6.1.1.4'
N N 0.0061 0.0033 'International Tables Vol C Tables 4.2.6.8 and 6.1.1.4'
Cl Cl 0.1484 0.1585 'International Tables Vol C Tables 4.2.6.8 and 6.1.1.4'
Os Os -1.2165 7.6030 'International Tables Vol C Tables 4.2.6.8 and 6.1.1.4'

loop_
_geom_angle_atom_site_label_1
_geom_angle_atom_site_label_2
_geom_angle_atom_site_label_3
_geom_angle
_geom_angle_site_symmetry_1
_geom_angle_site_symmetry_3
N1 Os1 N1 180.000(1) . 3_575
N1 Os1 Cl2 91.68(14) . .
N1 Os1 Cl2 88.32(14) 3_575 .
N1 Os1 Cl2 88.32(14) . 3_575
N1 Os1 Cl2 91.68(14) 3_575 3_575
Cl2 Os1 Cl2 180.0 . 3_575
N1 Os1 Cl1 89.32(15) . .
N1 Os1 Cl1 90.68(15) 3_575 .
Cl2 Os1 Cl1 90.21(5) . .
Cl2 Os1 Cl1 89.79(5) 3_575 .
N1 Os1 Cl1 90.68(15) . 3_575
N1 Os1 Cl1 89.32(15) 3_575 3_575
Cl2 Os1 Cl1 89.79(5) . 3_575
Cl2 Os1 Cl1 90.21(5) 3_575 3_575
Cl1 Os1 Cl1 180.0 . 3_575
C1 N2 N1 113.9(6) . .
C1 N2 H20 123.1 . .
N1 N2 H20 123.1 . .
N2 N1 C7 105.6(5) . .
N2 N1 Os1 120.6(4) . .
C7 N1 Os1 133.4(4) . .
N1 C7 C6 130.8(6) . .
N1 C7 C2 108.0(6) . .
C6 C7 C2 121.2(6) . .
C5 C6 C7 117.8(6) . .
C5 C6 H6 121.1 . .
C7 C6 H6 121.1 . .
C6 C5 C4 121.7(6) . .
C6 C5 H5 119.1 . .
C4 C5 H5 119.1 . .
C3 C4 C5 120.5(6) . .
C3 C4 H4 119.7 . .
C5 C4 H4 119.7 . .
C4 C3 C2 119.0(6) . .
C4 C3 H3 120.5 . .
C2 C3 H3 120.5 . .
C3 C2 C1 134.6(6) . .
C3 C2 C7 119.7(6) . .
C1 C2 C7 105.7(6) . .
N2 C1 C2 106.7(6) . .
N2 C1 H1 126.7 . .
C2 C1 H1 126.7 . .

loop_
_geom_bond_atom_site_label_1
_geom_bond_atom_site_label_2
_geom_bond_distance
_geom_bond_site_symmetry_2
Os1 N1 2.050(5) .
Os1 N1 2.050(5) 3_575
Os1 Cl2 2.3398(15) .
Os1 Cl2 2.3398(15) 3_575
Os1 Cl1 2.3438(16) .
Os1 Cl1 2.3438(16) 3_575
N2 C1 1.313(9) .
N2 N1 1.370(7) .
N2 H20 0.8800 .
N1 C7 1.374(8) .
C7 C6 1.381(9) .
C7 C2 1.438(8) .
C6 C5 1.363(9) .
C6 H6 0.9500 .
C5 C4 1.449(9) .
C5 H5 0.9500 .
C4 C3 1.344(9) .
C4 H4 0.9500 .
C3 C2 1.405(9) .
C3 H3 0.9500 .
C2 C1 1.414(9) .
C1 H1 0.9500 .

loop_
_geom_torsion_atom_site_label_1
_geom_torsion_atom_site_label_2
_geom_torsion_atom_site_label_3
_geom_torsion_atom_site_label_4
_geom_torsion
_geom_torsion_site_symmetry_1
C1 N2 N1 C7 2.2(7) .
C1 N2 N1 Os1 -172.1(4) .
Cl2 Os1 N1 N2 139.1(4) .
Cl2 Os1 N1 N2 -40.9(4) 3_575
Cl1 Os1 N1 N2 48.9(4) .
Cl1 Os1 N1 N2 -131.1(4) 3_575
Cl2 Os1 N1 C7 -33.4(5) .
Cl2 Os1 N1 C7 146.6(5) 3_575
Cl1 Os1 N1 C7 -123.5(5) .
Cl1 Os1 N1 C7 56.5(5) 3_575
N2 N1 C7 C6 178.2(6) .
Os1 N1 C7 C6 -8.6(10) .
N2 N1 C7 C2 -2.8(6) .
Os1 N1 C7 C2 170.4(4) .
N1 C7 C6 C5 178.5(6) .
C2 C7 C6 C5 -0.3(9) .
C7 C6 C5 C4 -0.7(9) .
C6 C5 C4 C3 1.3(10) .
C5 C4 C3 C2 -0.7(9) .
C4 C3 C2 C1 178.7(7) .
C4 C3 C2 C7 -0.3(9) .
N1 C7 C2 C3 -178.2(5) .
C6 C7 C2 C3 0.9(9) .
N1 C7 C2 C1 2.5(7) .
C6 C7 C2 C1 -178.4(6) .
N1 N2 C1 C2 -0.6(7) .
C3 C2 C1 N2 179.7(7) .
C7 C2 C1 N2 -1.2(7) .
